data_4132027
loop_
_publ_author_name
'Cai, Li-Xuan'
'Li, Shao-Chuan'
'Yan, Dan-Ni'
'Zhou, Li-Peng'
'Guo, Fang'
'Sun, Qing-Fu'

_publ_section_title
;
 Water-Soluble Redox-Active Cage Hosting Polyoxometalates for Selective
 Desulfurization Catalysis.
;
_journal_issue 14
_journal_name_full 'Journal of the American Chemical Society'
_journal_page_first 4869
_journal_page_last 4876
_journal_paper_doi 10.1021/jacs.8b00394
_journal_volume 140
_journal_year 2018
_chemical_formula_sum 'C72 H160 Mo8 N4 O28'
_chemical_formula_weight 2297.55
_space_group_crystal_system monoclinic
_space_group_IT_number 14
_space_group_name_Hall '-P 2ybc'
_space_group_name_H-M_alt 'P 1 21/c 1'
_atom_sites_solution_hydrogens geom
_audit_creation_method SHELXL-2016/4
_cell_angle_alpha 90
_cell_angle_beta 94.276(7)
_cell_angle_gamma 90
_cell_formula_units_Z 2
_cell_length_a 13.0401(15)
_cell_length_b 22.3150(19)
_cell_length_c 16.9829(16)
_cell_measurement_reflns_used 51042
_cell_measurement_temperature 80(2)
_cell_measurement_theta_max 28.740
_cell_measurement_theta_min 1.884
_cell_volume 4928.1(8)
_computing_cell_refinement HKL3000
_computing_data_reduction HKL3000
_computing_structure_refinement 'SHELXL-2016/4 (Sheldrick, 2016)'
_computing_structure_solution 'SHELXS-2014 (Sheldrick, 2014)'
_diffrn_ambient_temperature 80(2)
_diffrn_measured_fraction_theta_full 0.990
_diffrn_measured_fraction_theta_max 0.930
_diffrn_measurement_device_type 'Bruker P4'
_diffrn_measurement_method '\w scans'
_diffrn_radiation_type Synchrotron
_diffrn_radiation_wavelength 0.7388
_diffrn_reflns_av_R_equivalents 0.0854
_diffrn_reflns_av_unetI/netI 0.0675
_diffrn_reflns_Laue_measured_fraction_full 0.990
_diffrn_reflns_Laue_measured_fraction_max 0.930
_diffrn_reflns_limit_h_max 15
_diffrn_reflns_limit_h_min -15
_diffrn_reflns_limit_k_max 26
_diffrn_reflns_limit_k_min -26
_diffrn_reflns_limit_l_max 21
_diffrn_reflns_limit_l_min -21
_diffrn_reflns_number 51042
_diffrn_reflns_point_group_measured_fraction_full 0.990
_diffrn_reflns_point_group_measured_fraction_max 0.930
_diffrn_reflns_theta_full 26.313
_diffrn_reflns_theta_max 28.740
_diffrn_reflns_theta_min 1.884
_diffrn_source 'SSRF BL17B Beamline'
_exptl_absorpt_coefficient_mu 1.157
_exptl_crystal_colour white
_exptl_crystal_density_diffrn 1.548
_exptl_crystal_description block
_exptl_crystal_F_000 2360
_exptl_crystal_size_max 0.20
_exptl_crystal_size_mid 0.20
_exptl_crystal_size_min 0.20
_refine_diff_density_max 1.434
_refine_diff_density_min -1.047
_refine_diff_density_rms 0.141
_refine_ls_extinction_method none
_refine_ls_goodness_of_fit_ref 1.079
_refine_ls_hydrogen_treatment constr
_refine_ls_matrix_type full
_refine_ls_number_parameters 512
_refine_ls_number_reflns 10575
_refine_ls_number_restraints 7
_refine_ls_restrained_S_all 1.079
_refine_ls_R_factor_all 0.0806
_refine_ls_R_factor_gt 0.0663
_refine_ls_shift/su_max 0.001
_refine_ls_shift/su_mean 0.000
_refine_ls_structure_factor_coef Fsqd
_refine_ls_weighting_details 'w=1/[\s^2^(Fo^2^)+(0.1027P)^2^+9.9275P] where P=(Fo^2^+2Fc^2^)/3'
_refine_ls_weighting_scheme calc
_refine_ls_wR_factor_gt 0.1840
_refine_ls_wR_factor_ref 0.1927
_reflns_Friedel_coverage 0.000
_reflns_number_gt 8431
_reflns_number_total 10575
_reflns_threshold_expression 'I > 2\s(I)'
_cod_data_source_file ja8b00394_si_004.cif
_cod_data_source_block p
_cod_original_sg_symbol_H-M 'P 21/c'
_cod_database_code 4132027
_shelx_shelxl_version_number 2016/4
_shelx_space_group_comment
;
The symmetry employed for this shelxl refinement is uniquely defined
by the following loop, which should always be used as a source of
symmetry information in preference to the above space-group names.
They are only intended as comments.
;

loop_
_space_group_symop_operation_xyz
'x, y, z'
'-x, y+1/2, -z+1/2'
'-x, -y, -z'
'x, -y-1/2, z-1/2'

loop_
_atom_site_label
_atom_site_type_symbol
_atom_site_fract_x
_atom_site_fract_y
_atom_site_fract_z
_atom_site_U_iso_or_equiv
_atom_site_adp_type
_atom_site_occupancy
_atom_site_site_symmetry_order
_atom_site_calc_flag
_atom_site_refinement_flags_posn
_atom_site_refinement_flags_adp
MO1 Mo 0.56201(3) 0.04245(2) 0.08178(3) 0.03773(14) Uani 1 1 d . .
O1 O 0.6387(4) 0.0454(2) -0.0005(3) 0.0573(11) Uani 1 1 d . .
MO2 Mo 0.62160(4) -0.12647(2) 0.06169(3) 0.04657(16) Uani 1 1 d . .
O2 O 0.4418(3) 0.07869(19) 0.0591(3) 0.0511(10) Uani 1 1 d . .
MO3 Mo 0.72925(4) -0.03507(2) -0.06788(3) 0.04700(16) Uani 1 1 d . .
O3 O 0.6537(3) 0.0107(2) -0.1442(2) 0.0535(10) Uani 1 1 d . .
MO4 Mo 0.39493(4) -0.09020(2) 0.12732(3) 0.05232(17) Uani 1 1 d . .
O5 O 0.5450(3) -0.0344(2) 0.1072(3) 0.0586(11) Uani 1 1 d . .
O6 O 0.4799(3) -0.13981(19) 0.0684(3) 0.0558(11) Uani 1 1 d . .
O7 O 0.6695(4) -0.1383(2) 0.1561(3) 0.0683(13) Uani 1 1 d . .
O8 O 0.6554(4) -0.1885(2) 0.0125(3) 0.0678(13) Uani 1 1 d . .
O9 O 0.7648(4) -0.0933(2) -0.1241(3) 0.0695(13) Uani 1 1 d . .
O10 O 0.8385(4) 0.0060(2) -0.0503(3) 0.0641(12) Uani 1 1 d . .
N13 N 1.0620(4) 0.0208(3) -0.1992(3) 0.0515(12) Uani 1 1 d . .
C14 C 1.1705(5) 0.0329(3) -0.2232(4) 0.0530(15) Uani 1 1 d . .
H14A H 1.176973 0.075465 -0.233195 0.064 Uiso 1 1 calc R U
H14B H 1.218881 0.022902 -0.179040 0.064 Uiso 1 1 calc R U
C15 C 0.9869(5) 0.0468(4) -0.2636(4) 0.0584(16) Uani 1 1 d . .
H15A H 1.006270 0.088007 -0.272805 0.070 Uiso 1 1 calc R U
H15B H 0.994383 0.024718 -0.312019 0.070 Uiso 1 1 calc R U
C16 C 1.0422(5) -0.0458(3) -0.1913(4) 0.0581(16) Uani 1 1 d . .
H16A H 1.042537 -0.063864 -0.243225 0.070 Uiso 1 1 calc R U
H16B H 0.973948 -0.051190 -0.173345 0.070 Uiso 1 1 calc R U
C17 C 1.0505(5) 0.0510(3) -0.1207(4) 0.0503(14) Uani 1 1 d . .
H17A H 0.984031 0.040039 -0.102897 0.060 Uiso 1 1 calc R U
H17B H 1.102593 0.034890 -0.082654 0.060 Uiso 1 1 calc R U
C18 C 0.8746(5) 0.0455(4) -0.2460(5) 0.0634(18) Uani 1 1 d . .
H18A H 0.851137 0.004288 -0.244620 0.076 Uiso 1 1 calc R U
H18B H 0.866995 0.063226 -0.194662 0.076 Uiso 1 1 calc R U
O19 O 0.6251(3) 0.0773(2) 0.1602(3) 0.0622(12) Uani 1 1 d . .
C20 C 1.1186(5) -0.0793(3) -0.1354(5) 0.0621(17) Uani 1 1 d . .
H20A H 1.188018 -0.070921 -0.149138 0.075 Uiso 1 1 calc R U
H20B H 1.112285 -0.065636 -0.081756 0.075 Uiso 1 1 calc R U
C21 C 1.0987(8) -0.1455(4) -0.1404(6) 0.083(2) Uani 1 1 d . .
H21A H 1.099996 -0.158297 -0.194915 0.100 Uiso 1 1 calc R U
H21B H 1.030686 -0.153786 -0.123557 0.100 Uiso 1 1 calc R U
C22 C 1.1780(9) -0.1816(5) -0.0894(8) 0.109(4) Uani 1 1 d . .
H22A H 1.168186 -0.223560 -0.099834 0.164 Uiso 1 1 calc R U
H22B H 1.169698 -0.173790 -0.034610 0.164 Uiso 1 1 calc R U
H22C H 1.245981 -0.170100 -0.101557 0.164 Uiso 1 1 calc R U
C23 C 1.2006(6) -0.0003(4) -0.2939(5) 0.0695(19) Uani 1 1 d . .
H23A H 1.149242 0.005810 -0.337515 0.083 Uiso 1 1 calc R U
H23B H 1.204459 -0.042817 -0.282462 0.083 Uiso 1 1 calc R U
C24 C 1.3059(7) 0.0223(6) -0.3171(6) 0.100(3) Uani 1 1 d . .
H24A H 1.303138 0.065359 -0.324854 0.120 Uiso 1 1 calc R U
H24B H 1.357882 0.013848 -0.274681 0.120 Uiso 1 1 calc R U
C25 C 1.0588(6) 0.1172(3) -0.1193(4) 0.0610(17) Uani 1 1 d . .
H25A H 1.011026 0.134270 -0.159729 0.073 Uiso 1 1 calc R U
H25B H 1.127851 0.129125 -0.130277 0.073 Uiso 1 1 calc R U
C26 C 1.0344(6) 0.1406(4) -0.0381(4) 0.0684(19) Uani 1 1 d . .
H26A H 1.075303 0.118865 0.002544 0.082 Uiso 1 1 calc R U
H26B H 0.962448 0.133328 -0.030543 0.082 Uiso 1 1 calc R U
C27 C 0.8105(5) 0.0793(4) -0.3077(5) 0.073(2) Uani 1 1 d . .
H27A H 0.824935 0.063984 -0.359175 0.088 Uiso 1 1 calc R U
H27B H 0.738609 0.071386 -0.300683 0.088 Uiso 1 1 calc R U
O28 O 0.2813(4) -0.1273(2) 0.1140(4) 0.0821(17) Uani 1 1 d . .
O29 O 0.4402(5) -0.1072(3) 0.2214(3) 0.0796(16) Uani 1 1 d . .
C30 C 1.0568(9) 0.2077(4) -0.0297(6) 0.100(3) Uani 1 1 d . .
H30A H 1.019199 0.229064 -0.071506 0.150 Uiso 1 1 calc R U
H30B H 1.129148 0.214555 -0.032500 0.150 Uiso 1 1 calc R U
H30C H 1.036263 0.221515 0.020311 0.150 Uiso 1 1 calc R U
C31 C 1.3338(13) -0.0069(12) -0.3898(11) 0.211(10) Uani 1 1 d . .
H31A H 1.280520 -0.000263 -0.430997 0.316 Uiso 1 1 calc R U
H31B H 1.341815 -0.049198 -0.380756 0.316 Uiso 1 1 calc R U
H31C H 1.397275 0.009518 -0.405247 0.316 Uiso 1 1 calc R U
C32 C 0.8266(8) 0.1453(5) -0.3072(8) 0.110(4) Uani 1 1 d . .
H32A H 0.895633 0.153965 -0.319811 0.165 Uiso 1 1 calc R U
H32B H 0.815861 0.160841 -0.255760 0.165 Uiso 1 1 calc R U
H32C H 0.778869 0.163602 -0.345659 0.165 Uiso 1 1 calc R U
C33 C 0.5930(9) -0.1257(4) -0.3218(7) 0.096(3) Uani 1 1 d . .
H33A H 0.539435 -0.137035 -0.361784 0.115 Uiso 1 1 calc R U
H33B H 0.656494 -0.144787 -0.334619 0.115 Uiso 1 1 calc R U
C34 C 0.6065(10) -0.0573(5) -0.3217(6) 0.103(3) Uani 1 1 d D .
H34A H 0.546149 -0.038933 -0.301846 0.123 Uiso 1 1 calc R U
H34B H 0.665289 -0.046887 -0.285937 0.123 Uiso 1 1 calc R U
C35 C 0.6217(12) -0.0326(6) -0.4004(7) 0.133(5) Uani 1 1 d D .
H35A H 0.691097 -0.039987 -0.413143 0.199 Uiso 1 1 calc R U
H35B H 0.609131 0.009779 -0.400344 0.199 Uiso 1 1 calc R U
H35C H 0.574849 -0.051509 -0.439004 0.199 Uiso 1 1 calc R U
N36 N 0.5451(5) -0.2129(3) -0.2352(4) 0.0718(17) Uani 1 1 d . .
C37 C 0.5646(6) -0.1468(3) -0.2422(5) 0.0661(19) Uani 1 1 d . .
H37A H 0.619640 -0.135791 -0.203228 0.079 Uiso 1 1 calc R U
H37B H 0.503341 -0.125474 -0.229048 0.079 Uiso 1 1 calc R U
C38 C 0.5109(7) -0.2228(3) -0.1540(5) 0.072(2) Uani 1 1 d . .
H38A H 0.449202 -0.199320 -0.148577 0.086 Uiso 1 1 calc R U
H38B H 0.563742 -0.207446 -0.116067 0.086 Uiso 1 1 calc R U
C39 C 0.4639(7) -0.2340(4) -0.2964(5) 0.076(2) Uani 1 1 d . .
H39A H 0.489022 -0.227940 -0.348186 0.091 Uiso 1 1 calc R U
H39B H 0.454290 -0.276710 -0.289621 0.091 Uiso 1 1 calc R U
C40 C 0.3617(8) -0.2040(4) -0.2950(6) 0.091(3) Uani 1 1 d . .
H40A H 0.370614 -0.160962 -0.298432 0.110 Uiso 1 1 calc R U
H40B H 0.332569 -0.212818 -0.245376 0.110 Uiso 1 1 calc R U
C41 C 0.6430(8) -0.2491(4) -0.2438(7) 0.097(3) Uani 1 1 d . .
H41A H 0.625673 -0.291335 -0.241375 0.116 Uiso 1 1 calc R U
H41B H 0.665799 -0.241547 -0.295990 0.116 Uiso 1 1 calc R U
C42 C 0.7301(9) -0.2377(7) -0.1856(10) 0.153(7) Uani 1 1 d . .
H42A H 0.708527 -0.246926 -0.133525 0.183 Uiso 1 1 calc R U
H42B H 0.746166 -0.195304 -0.186577 0.183 Uiso 1 1 calc R U
C43 C 0.4885(10) -0.2880(4) -0.1326(6) 0.105(3) Uani 1 1 d . .
H43A H 0.438064 -0.304421 -0.171618 0.126 Uiso 1 1 calc R U
H43B H 0.551045 -0.311361 -0.134217 0.126 Uiso 1 1 calc R U
C44 C 0.4493(10) -0.2937(5) -0.0532(6) 0.103(3) Uani 1 1 d D .
H44A H 0.499260 -0.276917 -0.014095 0.124 Uiso 1 1 calc R U
H44B H 0.386114 -0.270995 -0.051675 0.124 Uiso 1 1 calc R U
C45 C 0.4296(13) -0.3568(6) -0.0330(7) 0.137(5) Uani 1 1 d D .
H45A H 0.377494 -0.372924 -0.069940 0.205 Uiso 1 1 calc R U
H45B H 0.406801 -0.358896 0.019361 0.205 Uiso 1 1 calc R U
H45C H 0.491783 -0.379564 -0.035349 0.205 Uiso 1 1 calc R U
C46 C 0.2886(9) -0.2250(5) -0.3628(7) 0.105(3) Uani 1 1 d D .
H46A H 0.318019 -0.215607 -0.412087 0.126 Uiso 1 1 calc R U
H46B H 0.281905 -0.268244 -0.359778 0.126 Uiso 1 1 calc R U
C47 C 0.1869(11) -0.1984(9) -0.3636(12) 0.199(9) Uani 1 1 d D .
H47A H 0.142852 -0.216212 -0.405015 0.298 Uiso 1 1 calc R U
H47B H 0.191740 -0.156038 -0.372749 0.298 Uiso 1 1 calc R U
H47C H 0.158821 -0.205234 -0.313749 0.298 Uiso 1 1 calc R U
C48 C 0.8268(12) -0.2724(7) -0.1974(12) 0.153(6) Uani 1 1 d D .
H48A H 0.870419 -0.274707 -0.148662 0.184 Uiso 1 1 calc R U
H48B H 0.810798 -0.312736 -0.215799 0.184 Uiso 1 1 calc R U
C49 C 0.8756(17) -0.2391(10) -0.2556(11) 0.201(9) Uani 1 1 d D .
H49A H 0.853764 -0.254177 -0.307156 0.301 Uiso 1 1 calc R U
H49B H 0.948827 -0.243157 -0.246824 0.301 Uiso 1 1 calc R U
H49C H 0.856995 -0.197643 -0.252229 0.301 Uiso 1 1 calc R U
C50 C -0.0960(19) -0.1032(14) -0.4021(13) 0.230(13) Uani 1 1 d D .
H50A H -0.077282 -0.134264 -0.363796 0.276 Uiso 1 1 calc R U
H50B H -0.150874 -0.079713 -0.381871 0.276 Uiso 1 1 calc R U
C52 C 0.023(3) -0.0797(12) -0.4812(17) 0.261(15) Uani 1 1 d D .
H52A H 0.029688 -0.042646 -0.510257 0.313 Uiso 1 1 calc R U
H52B H 0.091550 -0.097091 -0.472642 0.313 Uiso 1 1 calc R U
C53 C -0.038(3) -0.1178(11) -0.5247(16) 0.244(14) Uani 1 1 d D .
H53A H -0.001932 -0.154865 -0.534530 0.292 Uiso 1 1 calc R U
H53B H -0.061645 -0.099915 -0.574772 0.292 Uiso 1 1 calc R U
C54 C -0.1314(19) -0.1291(9) -0.4700(18) 0.240(15) Uani 1 1 d D .
H54A H -0.194027 -0.109996 -0.491793 0.288 Uiso 1 1 calc R U
H54B H -0.143872 -0.171500 -0.462965 0.288 Uiso 1 1 calc R U
O55 O -0.0136(16) -0.0671(8) -0.4092(9) 0.219(7) Uani 1 1 d . .
O4 O 0.7208(3) -0.06884(19) 0.0337(2) 0.0470(9) Uani 1 1 d . .

loop_
_atom_site_aniso_label
_atom_site_aniso_U_11
_atom_site_aniso_U_22
_atom_site_aniso_U_33
_atom_site_aniso_U_23
_atom_site_aniso_U_13
_atom_site_aniso_U_12
MO1 0.0378(3) 0.0391(3) 0.0360(3) -0.00483(18) 0.00094(18) 0.00203(17)
O1 0.064(3) 0.056(3) 0.054(3) 0.010(2) 0.011(2) 0.013(2)
MO2 0.0474(3) 0.0433(3) 0.0491(3) 0.0070(2) 0.0037(2) -0.0045(2)
O2 0.043(2) 0.055(2) 0.055(2) 0.000(2) -0.0001(18) 0.0075(18)
MO3 0.0462(3) 0.0567(3) 0.0379(3) 0.0052(2) 0.0016(2) -0.0017(2)
O3 0.048(2) 0.069(3) 0.043(2) -0.003(2) 0.0029(18) 0.003(2)
MO4 0.0588(3) 0.0493(3) 0.0507(3) 0.0125(2) 0.0162(2) 0.0001(2)
O5 0.051(2) 0.054(3) 0.073(3) 0.012(2) 0.015(2) 0.0040(19)
O6 0.059(3) 0.043(2) 0.065(3) -0.001(2) 0.003(2) -0.0049(18)
O7 0.067(3) 0.079(3) 0.058(3) 0.022(2) -0.007(2) -0.014(2)
O8 0.059(3) 0.052(3) 0.091(4) -0.001(2) -0.003(3) 0.011(2)
O9 0.065(3) 0.075(3) 0.068(3) -0.004(3) 0.001(2) 0.015(2)
O10 0.060(3) 0.081(3) 0.051(3) 0.014(2) -0.002(2) -0.019(2)
N13 0.039(2) 0.071(3) 0.044(3) 0.006(2) 0.001(2) -0.002(2)
C14 0.042(3) 0.073(4) 0.045(3) 0.006(3) 0.010(3) -0.002(3)
C15 0.045(3) 0.085(5) 0.045(3) 0.005(3) 0.000(3) 0.002(3)
C16 0.051(4) 0.067(4) 0.055(4) -0.004(3) 0.005(3) -0.007(3)
C17 0.040(3) 0.071(4) 0.040(3) 0.001(3) 0.003(2) -0.001(3)
C18 0.043(3) 0.090(5) 0.056(4) 0.005(4) -0.001(3) -0.001(3)
O19 0.051(2) 0.069(3) 0.064(3) -0.022(2) -0.007(2) 0.004(2)
C20 0.061(4) 0.059(4) 0.067(4) 0.009(3) 0.013(3) -0.002(3)
C21 0.096(6) 0.075(5) 0.080(6) -0.012(4) 0.014(5) 0.001(5)
C22 0.104(8) 0.081(6) 0.146(10) 0.013(6) 0.033(7) 0.027(6)
C23 0.056(4) 0.087(5) 0.068(5) 0.003(4) 0.020(3) 0.001(4)
C24 0.061(5) 0.168(10) 0.073(6) 0.015(6) 0.026(4) 0.011(6)
C25 0.055(4) 0.076(5) 0.052(4) 0.000(3) 0.002(3) 0.009(3)
C26 0.071(5) 0.077(5) 0.058(4) 0.000(4) 0.009(3) 0.017(4)
C27 0.046(4) 0.112(7) 0.060(4) 0.007(4) -0.002(3) 0.002(4)
O28 0.070(3) 0.067(3) 0.110(5) 0.014(3) 0.016(3) -0.015(3)
O29 0.087(4) 0.100(4) 0.053(3) 0.023(3) 0.015(3) 0.020(3)
C30 0.137(9) 0.078(6) 0.086(7) -0.012(5) 0.008(6) 0.017(6)
C31 0.142(14) 0.37(3) 0.125(13) -0.005(17) 0.069(11) 0.040(17)
C32 0.076(6) 0.117(9) 0.134(10) 0.030(7) -0.014(6) 0.016(6)
C33 0.107(7) 0.086(6) 0.097(7) -0.019(5) 0.026(6) -0.018(5)
C34 0.123(8) 0.107(8) 0.077(6) -0.002(6) 0.000(6) -0.031(6)
C35 0.151(12) 0.149(12) 0.096(9) -0.003(8) 0.001(8) -0.060(9)
N36 0.082(4) 0.065(4) 0.070(4) -0.027(3) 0.012(3) 0.010(3)
C37 0.076(5) 0.059(4) 0.064(4) -0.024(3) 0.009(4) 0.005(3)
C38 0.092(6) 0.061(4) 0.062(4) -0.009(3) 0.004(4) 0.009(4)
C39 0.113(7) 0.065(5) 0.051(4) -0.018(3) 0.008(4) -0.011(4)
C40 0.097(7) 0.083(6) 0.091(7) -0.015(5) -0.015(5) -0.007(5)
C41 0.118(8) 0.069(5) 0.107(7) -0.034(5) 0.031(6) 0.026(5)
C42 0.099(8) 0.171(13) 0.185(15) -0.093(12) -0.010(9) 0.057(9)
C43 0.161(10) 0.061(5) 0.088(7) -0.010(5) -0.014(7) 0.001(6)
C44 0.146(10) 0.091(7) 0.071(6) 0.002(5) 0.004(6) -0.015(6)
C45 0.190(14) 0.132(10) 0.083(7) 0.023(7) -0.022(8) -0.041(10)
C46 0.118(8) 0.100(7) 0.092(7) -0.028(6) -0.019(6) -0.020(6)
C47 0.120(12) 0.23(2) 0.23(2) -0.054(17) -0.081(13) -0.002(13)
C48 0.139(12) 0.145(13) 0.174(16) -0.058(12) 0.002(11) 0.045(10)
C49 0.22(2) 0.27(3) 0.113(13) -0.039(15) 0.037(13) 0.049(19)
C50 0.21(2) 0.33(3) 0.147(17) -0.08(2) 0.003(15) -0.12(2)
C52 0.40(4) 0.22(3) 0.18(2) -0.07(2) 0.06(3) -0.05(3)
C53 0.36(4) 0.21(2) 0.17(2) -0.057(18) 0.05(2) -0.09(3)
C54 0.20(2) 0.141(16) 0.37(4) -0.07(2) -0.09(3) 0.031(15)
O55 0.278(19) 0.232(15) 0.143(12) -0.070(11) -0.010(12) -0.005(15)
O4 0.0371(19) 0.053(2) 0.050(2) 0.0126(18) 0.0007(17) -0.0023(16)

loop_
_atom_type_symbol
_atom_type_description
_atom_type_scat_dispersion_real
_atom_type_scat_dispersion_imag
_atom_type_scat_source
C C 0.0038 0.0019 'International Tables Vol C Tables 4.2.6.8 and 6.1.1.4'
H H 0.0000 0.0000 'International Tables Vol C Tables 4.2.6.8 and 6.1.1.4'
N N 0.0074 0.0037 'International Tables Vol C Tables 4.2.6.8 and 6.1.1.4'
Mo Mo -1.4769 0.7523 'International Tables Vol C Tables 4.2.6.8 and 6.1.1.4'
O O 0.0125 0.0068 'International Tables Vol C Tables 4.2.6.8 and 6.1.1.4'

loop_
_geom_angle_atom_site_label_1
_geom_angle_atom_site_label_2
_geom_angle_atom_site_label_3
_geom_angle
_geom_angle_site_symmetry_1
_geom_angle_site_symmetry_3
O19 MO1 O1 109.3(2) . .
O19 MO1 O2 109.2(2) . .
O1 MO1 O2 110.5(2) . .
O19 MO1 O5 108.1(3) . .
O1 MO1 O5 108.2(2) . .
O2 MO1 O5 111.4(2) . .
MO1 O1 MO4 130.5(2) . 3_655
MO1 O1 MO3 130.6(2) . .
MO4 O1 MO3 87.03(16) 3_655 .
O8 MO2 O7 104.4(3) . .
O8 MO2 O6 101.2(2) . .
O7 MO2 O6 102.2(2) . .
O8 MO2 O4 102.8(2) . .
O7 MO2 O4 97.6(2) . .
O6 MO2 O4 143.87(18) . .
O8 MO2 O2 91.5(2) . 3_655
O7 MO2 O2 162.6(2) . 3_655
O6 MO2 O2 81.11(18) . 3_655
O4 MO2 O2 71.64(15) . 3_655
O8 MO2 O5 167.1(2) . .
O7 MO2 O5 87.8(2) . .
O6 MO2 O5 71.76(17) . .
O4 MO2 O5 79.17(17) . .
O2 MO2 O5 76.91(16) 3_655 .
MO1 O2 MO2 128.8(2) . 3_655
MO1 O2 MO3 126.7(2) . 3_655
MO2 O2 MO3 88.37(13) 3_655 3_655
O9 MO3 O10 104.5(3) . .
O9 MO3 O3 100.4(2) . .
O10 MO3 O3 102.6(2) . .
O9 MO3 O4 104.2(2) . .
O10 MO3 O4 99.14(19) . .
O3 MO3 O4 141.69(18) . .
O9 MO3 O2 91.1(2) . 3_655
O10 MO3 O2 163.3(2) . 3_655
O3 MO3 O2 79.88(17) . 3_655
O4 MO3 O2 70.81(15) . 3_655
O9 MO3 O1 167.2(2) . .
O10 MO3 O1 87.1(2) . .
O3 MO3 O1 71.29(17) . .
O4 MO3 O1 78.78(17) . .
O2 MO3 O1 78.01(15) 3_655 .
MO3 O3 MO4 124.5(2) . 3_655
O28 MO4 O29 104.7(3) . .
O28 MO4 O6 100.6(3) . .
O29 MO4 O6 100.9(2) . .
O28 MO4 O3 100.1(2) . 3_655
O29 MO4 O3 99.3(2) . 3_655
O6 MO4 O3 146.19(19) . 3_655
O28 MO4 O5 163.8(3) . .
O29 MO4 O5 91.2(2) . .
O6 MO4 O5 73.11(17) . .
O3 MO4 O5 79.67(17) 3_655 .
O28 MO4 O1 89.1(3) . 3_655
O29 MO4 O1 165.3(3) . 3_655
O6 MO4 O1 81.00(18) . 3_655
O3 MO4 O1 72.91(17) 3_655 3_655
O5 MO4 O1 75.36(17) . 3_655
MO1 O5 MO4 131.2(2) . .
MO1 O5 MO2 132.3(2) . .
MO4 O5 MO2 87.99(15) . .
MO2 O6 MO4 123.5(2) . .
C17 N13 C16 109.3(5) . .
C17 N13 C14 108.2(5) . .
C16 N13 C14 111.3(5) . .
C17 N13 C15 111.3(5) . .
C16 N13 C15 109.3(5) . .
C14 N13 C15 107.4(5) . .
C23 C14 N13 115.8(6) . .
C23 C14 H14A 108.3 . .
N13 C14 H14A 108.3 . .
C23 C14 H14B 108.3 . .
N13 C14 H14B 108.3 . .
H14A C14 H14B 107.4 . .
C18 C15 N13 115.4(6) . .
C18 C15 H15A 108.4 . .
N13 C15 H15A 108.4 . .
C18 C15 H15B 108.4 . .
N13 C15 H15B 108.4 . .
H15A C15 H15B 107.5 . .
N13 C16 C20 115.4(5) . .
N13 C16 H16A 108.4 . .
C20 C16 H16A 108.4 . .
N13 C16 H16B 108.4 . .
C20 C16 H16B 108.4 . .
H16A C16 H16B 107.5 . .
C25 C17 N13 116.5(5) . .
C25 C17 H17A 108.2 . .
N13 C17 H17A 108.2 . .
C25 C17 H17B 108.2 . .
N13 C17 H17B 108.2 . .
H17A C17 H17B 107.3 . .
C27 C18 C15 110.6(6) . .
C27 C18 H18A 109.5 . .
C15 C18 H18A 109.5 . .
C27 C18 H18B 109.5 . .
C15 C18 H18B 109.5 . .
H18A C18 H18B 108.1 . .
C21 C20 C16 110.3(7) . .
C21 C20 H20A 109.6 . .
C16 C20 H20A 109.6 . .
C21 C20 H20B 109.6 . .
C16 C20 H20B 109.6 . .
H20A C20 H20B 108.1 . .
C20 C21 C22 112.3(8) . .
C20 C21 H21A 109.1 . .
C22 C21 H21A 109.1 . .
C20 C21 H21B 109.1 . .
C22 C21 H21B 109.1 . .
H21A C21 H21B 107.9 . .
C21 C22 H22A 109.5 . .
C21 C22 H22B 109.5 . .
H22A C22 H22B 109.5 . .
C21 C22 H22C 109.5 . .
H22A C22 H22C 109.5 . .
H22B C22 H22C 109.5 . .
C14 C23 C24 109.7(7) . .
C14 C23 H23A 109.7 . .
C24 C23 H23A 109.7 . .
C14 C23 H23B 109.7 . .
C24 C23 H23B 109.7 . .
H23A C23 H23B 108.2 . .
C31 C24 C23 110.6(12) . .
C31 C24 H24A 109.5 . .
C23 C24 H24A 109.5 . .
C31 C24 H24B 109.5 . .
C23 C24 H24B 109.5 . .
H24A C24 H24B 108.1 . .
C17 C25 C26 109.5(6) . .
C17 C25 H25A 109.8 . .
C26 C25 H25A 109.8 . .
C17 C25 H25B 109.8 . .
C26 C25 H25B 109.8 . .
H25A C25 H25B 108.2 . .
C25 C26 C30 111.5(7) . .
C25 C26 H26A 109.3 . .
C30 C26 H26A 109.3 . .
C25 C26 H26B 109.3 . .
C30 C26 H26B 109.3 . .
H26A C26 H26B 108.0 . .
C32 C27 C18 115.1(7) . .
C32 C27 H27A 108.5 . .
C18 C27 H27A 108.5 . .
C32 C27 H27B 108.5 . .
C18 C27 H27B 108.5 . .
H27A C27 H27B 107.5 . .
C26 C30 H30A 109.5 . .
C26 C30 H30B 109.5 . .
H30A C30 H30B 109.5 . .
C26 C30 H30C 109.5 . .
H30A C30 H30C 109.5 . .
H30B C30 H30C 109.5 . .
C24 C31 H31A 109.5 . .
C24 C31 H31B 109.5 . .
H31A C31 H31B 109.5 . .
C24 C31 H31C 109.5 . .
H31A C31 H31C 109.5 . .
H31B C31 H31C 109.5 . .
C27 C32 H32A 109.5 . .
C27 C32 H32B 109.5 . .
H32A C32 H32B 109.5 . .
C27 C32 H32C 109.5 . .
H32A C32 H32C 109.5 . .
H32B C32 H32C 109.5 . .
C37 C33 C34 110.2(8) . .
C37 C33 H33A 109.6 . .
C34 C33 H33A 109.6 . .
C37 C33 H33B 109.6 . .
C34 C33 H33B 109.6 . .
H33A C33 H33B 108.1 . .
C35 C34 C33 113.2(10) . .
C35 C34 H34A 108.9 . .
C33 C34 H34A 108.9 . .
C35 C34 H34B 108.9 . .
C33 C34 H34B 108.9 . .
H34A C34 H34B 107.8 . .
C34 C35 H35A 109.5 . .
C34 C35 H35B 109.5 . .
H35A C35 H35B 109.5 . .
C34 C35 H35C 109.5 . .
H35A C35 H35C 109.5 . .
H35B C35 H35C 109.5 . .
C38 N36 C37 106.3(5) . .
C38 N36 C39 110.4(7) . .
C37 N36 C39 111.5(7) . .
C38 N36 C41 108.6(7) . .
C37 N36 C41 111.3(7) . .
C39 N36 C41 108.6(6) . .
N36 C37 C33 115.6(6) . .
N36 C37 H37A 108.4 . .
C33 C37 H37A 108.4 . .
N36 C37 H37B 108.4 . .
C33 C37 H37B 108.4 . .
H37A C37 H37B 107.4 . .
N36 C38 C43 115.7(7) . .
N36 C38 H38A 108.4 . .
C43 C38 H38A 108.4 . .
N36 C38 H38B 108.4 . .
C43 C38 H38B 108.4 . .
H38A C38 H38B 107.4 . .
C40 C39 N36 115.6(6) . .
C40 C39 H39A 108.4 . .
N36 C39 H39A 108.4 . .
C40 C39 H39B 108.4 . .
N36 C39 H39B 108.4 . .
H39A C39 H39B 107.4 . .
C39 C40 C46 111.2(8) . .
C39 C40 H40A 109.4 . .
C46 C40 H40A 109.4 . .
C39 C40 H40B 109.4 . .
C46 C40 H40B 109.4 . .
H40A C40 H40B 108.0 . .
C42 C41 N36 116.9(7) . .
C42 C41 H41A 108.1 . .
N36 C41 H41A 108.1 . .
C42 C41 H41B 108.1 . .
N36 C41 H41B 108.1 . .
H41A C41 H41B 107.3 . .
C41 C42 C48 115.7(11) . .
C41 C42 H42A 108.4 . .
C48 C42 H42A 108.4 . .
C41 C42 H42B 108.4 . .
C48 C42 H42B 108.4 . .
H42A C42 H42B 107.4 . .
C44 C43 C38 112.5(8) . .
C44 C43 H43A 109.1 . .
C38 C43 H43A 109.1 . .
C44 C43 H43B 109.1 . .
C38 C43 H43B 109.1 . .
H43A C43 H43B 107.8 . .
C45 C44 C43 111.8(10) . .
C45 C44 H44A 109.3 . .
C43 C44 H44A 109.3 . .
C45 C44 H44B 109.3 . .
C43 C44 H44B 109.3 . .
H44A C44 H44B 107.9 . .
C44 C45 H45A 109.5 . .
C44 C45 H45B 109.5 . .
H45A C45 H45B 109.5 . .
C44 C45 H45C 109.5 . .
H45A C45 H45C 109.5 . .
H45B C45 H45C 109.5 . .
C47 C46 C40 113.8(10) . .
C47 C46 H46A 108.8 . .
C40 C46 H46A 108.8 . .
C47 C46 H46B 108.8 . .
C40 C46 H46B 108.8 . .
H46A C46 H46B 107.7 . .
C46 C47 H47A 109.5 . .
C46 C47 H47B 109.5 . .
H47A C47 H47B 109.5 . .
C46 C47 H47C 109.5 . .
H47A C47 H47C 109.5 . .
H47B C47 H47C 109.5 . .
C49 C48 C42 104.2(16) . .
C49 C48 H48A 110.9 . .
C42 C48 H48A 110.9 . .
C49 C48 H48B 110.9 . .
C42 C48 H48B 110.9 . .
H48A C48 H48B 108.9 . .
C48 C49 H49A 109.5 . .
C48 C49 H49B 109.5 . .
H49A C49 H49B 109.5 . .
C48 C49 H49C 109.5 . .
H49A C49 H49C 109.5 . .
H49B C49 H49C 109.5 . .
C54 C50 O55 114(2) . .
C54 C50 H50A 108.8 . .
O55 C50 H50A 108.8 . .
C54 C50 H50B 108.8 . .
O55 C50 H50B 108.8 . .
H50A C50 H50B 107.7 . .
C53 C52 O55 113(3) . .
C53 C52 H52A 109.1 . .
O55 C52 H52A 109.1 . .
C53 C52 H52B 109.1 . .
O55 C52 H52B 109.1 . .
H52A C52 H52B 107.8 . .
C52 C53 C54 103(2) . .
C52 C53 H53A 111.2 . .
C54 C53 H53A 111.2 . .
C52 C53 H53B 111.2 . .
C54 C53 H53B 111.2 . .
H53A C53 H53B 109.1 . .
C50 C54 C53 102(2) . .
C50 C54 H54A 111.4 . .
C53 C54 H54A 111.4 . .
C50 C54 H54B 111.4 . .
C53 C54 H54B 111.4 . .
H54A C54 H54B 109.3 . .
C50 O55 C52 106.9(18) . .
MO3 O4 MO2 125.5(2) . .

loop_
_geom_bond_atom_site_label_1
_geom_bond_atom_site_label_2
_geom_bond_distance
_geom_bond_site_symmetry_2
MO1 O19 1.701(4) .
MO1 O1 1.779(5) .
MO1 O2 1.781(4) .
MO1 O5 1.786(4) .
O1 MO4 2.385(5) 3_655
O1 MO3 2.477(5) .
MO2 O8 1.693(5) .
MO2 O7 1.698(5) .
MO2 O6 1.883(5) .
MO2 O4 1.909(4) .
MO2 O2 2.403(4) 3_655
MO2 O5 2.435(5) .
O2 MO2 2.403(4) 3_655
O2 MO3 2.448(4) 3_655
MO3 O9 1.696(5) .
MO3 O10 1.702(5) .
MO3 O3 1.872(4) .
MO3 O4 1.894(4) .
MO3 O2 2.448(4) 3_655
O3 MO4 1.912(5) 3_655
MO4 O28 1.697(5) .
MO4 O29 1.705(5) .
MO4 O6 1.903(5) .
MO4 O3 1.912(5) 3_655
MO4 O5 2.366(4) .
MO4 O1 2.385(5) 3_655
N13 C17 1.511(8) .
N13 C16 1.515(9) .
N13 C14 1.526(8) .
N13 C15 1.526(8) .
C14 C23 1.487(10) .
C14 H14A 0.9700 .
C14 H14B 0.9700 .
C15 C18 1.516(9) .
C15 H15A 0.9700 .
C15 H15B 0.9700 .
C16 C20 1.520(10) .
C16 H16A 0.9700 .
C16 H16B 0.9700 .
C17 C25 1.482(10) .
C17 H17A 0.9700 .
C17 H17B 0.9700 .
C18 C27 1.495(10) .
C18 H18A 0.9700 .
C18 H18B 0.9700 .
C20 C21 1.502(11) .
C20 H20A 0.9700 .
C20 H20B 0.9700 .
C21 C22 1.528(14) .
C21 H21A 0.9700 .
C21 H21B 0.9700 .
C22 H22A 0.9600 .
C22 H22B 0.9600 .
C22 H22C 0.9600 .
C23 C24 1.540(11) .
C23 H23A 0.9700 .
C23 H23B 0.9700 .
C24 C31 1.47(2) .
C24 H24A 0.9700 .
C24 H24B 0.9700 .
C25 C26 1.530(10) .
C25 H25A 0.9700 .
C25 H25B 0.9700 .
C26 C30 1.530(12) .
C26 H26A 0.9700 .
C26 H26B 0.9700 .
C27 C32 1.487(13) .
C27 H27A 0.9700 .
C27 H27B 0.9700 .
C30 H30A 0.9600 .
C30 H30B 0.9600 .
C30 H30C 0.9600 .
C31 H31A 0.9600 .
C31 H31B 0.9600 .
C31 H31C 0.9600 .
C32 H32A 0.9600 .
C32 H32B 0.9600 .
C32 H32C 0.9600 .
C33 C37 1.504(13) .
C33 C34 1.537(14) .
C33 H33A 0.9700 .
C33 H33B 0.9700 .
C34 C35 1.473(13) .
C34 H34A 0.9700 .
C34 H34B 0.9700 .
C35 H35A 0.9600 .
C35 H35B 0.9600 .
C35 H35C 0.9600 .
N36 C38 1.496(11) .
N36 C37 1.503(10) .
N36 C39 1.504(10) .
N36 C41 1.528(11) .
C37 H37A 0.9700 .
C37 H37B 0.9700 .
C38 C43 1.535(12) .
C38 H38A 0.9700 .
C38 H38B 0.9700 .
C39 C40 1.492(13) .
C39 H39A 0.9700 .
C39 H39B 0.9700 .
C40 C46 1.514(12) .
C40 H40A 0.9700 .
C40 H40B 0.9700 .
C41 C42 1.471(15) .
C41 H41A 0.9700 .
C41 H41B 0.9700 .
C42 C48 1.506(17) .
C42 H42A 0.9700 .
C42 H42B 0.9700 .
C43 C44 1.483(16) .
C43 H43A 0.9700 .
C43 H43B 0.9700 .
C44 C45 1.475(12) .
C44 H44A 0.9700 .
C44 H44B 0.9700 .
C45 H45A 0.9600 .
C45 H45B 0.9600 .
C45 H45C 0.9600 .
C46 C47 1.453(14) .
C46 H46A 0.9700 .
C46 H46B 0.9700 .
C47 H47A 0.9600 .
C47 H47B 0.9600 .
C47 H47C 0.9600 .
C48 C49 1.424(15) .
C48 H48A 0.9700 .
C48 H48B 0.9700 .
C49 H49A 0.9600 .
C49 H49B 0.9600 .
C49 H49C 0.9600 .
C50 C54 1.34(2) .
C50 O55 1.36(2) .
C50 H50A 0.9700 .
C50 H50B 0.9700 .
C52 C53 1.35(2) .
C52 O55 1.38(3) .
C52 H52A 0.9700 .
C52 H52B 0.9700 .
C53 C54 1.61(4) .
C53 H53A 0.9700 .
C53 H53B 0.9700 .
C54 H54A 0.9700 .
C54 H54B 0.9700 .

loop_
_geom_torsion_atom_site_label_1
_geom_torsion_atom_site_label_2
_geom_torsion_atom_site_label_3
_geom_torsion_atom_site_label_4
_geom_torsion
_geom_torsion_site_symmetry_1
_geom_torsion_site_symmetry_4
O19 MO1 O1 MO4 -118.9(3) . 3_655
O2 MO1 O1 MO4 1.3(4) . 3_655
O5 MO1 O1 MO4 123.6(3) . 3_655
O19 MO1 O1 MO3 111.2(3) . .
O2 MO1 O1 MO3 -128.6(3) . .
O5 MO1 O1 MO3 -6.4(4) . .
O19 MO1 O2 MO2 120.7(3) . 3_655
O1 MO1 O2 MO2 0.4(3) . 3_655
O5 MO1 O2 MO2 -120.0(3) . 3_655
O19 MO1 O2 MO3 -115.6(3) . 3_655
O1 MO1 O2 MO3 124.1(3) . 3_655
O5 MO1 O2 MO3 3.7(4) . 3_655
O9 MO3 O3 MO4 -170.5(3) . 3_655
O10 MO3 O3 MO4 -62.9(3) . 3_655
O4 MO3 O3 MO4 60.2(4) . 3_655
O2 MO3 O3 MO4 100.3(3) 3_655 3_655
O1 MO3 O3 MO4 19.7(2) . 3_655
O19 MO1 O5 MO4 113.0(3) . .
O1 MO1 O5 MO4 -128.7(3) . .
O2 MO1 O5 MO4 -7.0(4) . .
O19 MO1 O5 MO2 -109.9(4) . .
O1 MO1 O5 MO2 8.4(4) . .
O2 MO1 O5 MO2 130.1(3) . .
O8 MO2 O6 MO4 173.2(3) . .
O7 MO2 O6 MO4 65.7(3) . .
O4 MO2 O6 MO4 -56.0(5) . .
O2 MO2 O6 MO4 -96.9(3) 3_655 .
O5 MO2 O6 MO4 -17.9(2) . .
C17 N13 C14 C23 172.0(6) . .
C16 N13 C14 C23 51.9(8) . .
C15 N13 C14 C23 -67.8(8) . .
C17 N13 C15 C18 -55.2(8) . .
C16 N13 C15 C18 65.7(8) . .
C14 N13 C15 C18 -173.4(6) . .
C17 N13 C16 C20 -64.2(7) . .
C14 N13 C16 C20 55.3(8) . .
C15 N13 C16 C20 173.7(6) . .
C16 N13 C17 C25 -175.1(5) . .
C14 N13 C17 C25 63.5(7) . .
C15 N13 C17 C25 -54.2(7) . .
N13 C15 C18 C27 172.3(7) . .
N13 C16 C20 C21 -173.0(6) . .
C16 C20 C21 C22 176.2(8) . .
N13 C14 C23 C24 172.9(7) . .
C14 C23 C24 C31 -176.2(12) . .
N13 C17 C25 C26 174.2(5) . .
C17 C25 C26 C30 171.8(7) . .
C15 C18 C27 C32 -68.9(10) . .
C37 C33 C34 C35 -172.9(10) . .
C38 N36 C37 C33 -175.9(8) . .
C39 N36 C37 C33 -55.5(10) . .
C41 N36 C37 C33 66.0(10) . .
C34 C33 C37 N36 177.7(8) . .
C37 N36 C38 C43 -178.7(8) . .
C39 N36 C38 C43 60.1(10) . .
C41 N36 C38 C43 -58.8(10) . .
C38 N36 C39 C40 59.6(10) . .
C37 N36 C39 C40 -58.4(10) . .
C41 N36 C39 C40 178.6(8) . .
N36 C39 C40 C46 175.6(9) . .
C38 N36 C41 C42 -56.2(14) . .
C37 N36 C41 C42 60.5(14) . .
C39 N36 C41 C42 -176.3(12) . .
N36 C41 C42 C48 -177.8(13) . .
N36 C38 C43 C44 -176.7(9) . .
C38 C43 C44 C45 -179.2(10) . .
C39 C40 C46 C47 178.8(13) . .
C41 C42 C48 C49 82.0(19) . .
O55 C52 C53 C54 2(4) . .
O55 C50 C54 C53 15(3) . .
C52 C53 C54 C50 -10(3) . .
C54 C50 O55 C52 -14(3) . .
C53 C52 O55 C50 7(4) . .
O9 MO3 O4 MO2 -67.7(3) . .
O10 MO3 O4 MO2 -175.3(3) . .
O3 MO3 O4 MO2 60.6(4) . .
O2 MO3 O4 MO2 18.4(2) 3_655 .
O1 MO3 O4 MO2 99.5(3) . .
